data_1506527
loop_
_publ_author_name
'Wipf, Peter'
'Stephenson, Corey R. J.'

_publ_section_title
;
 Three-component synthesis of alpha,beta-cyclopropyl-gamma-amino acids.
;
_journal_issue 6
_journal_name_full 'Organic letters'
_journal_page_first 1137
_journal_page_last 1140
_journal_paper_doi 10.1021/ol0501525
_journal_volume 7
_journal_year 2005
_chemical_formula_sum 'C30 H32 N2 O5'
_chemical_formula_weight 500.58
_chemical_name_systematic
; 
 ? 
;
_space_group_IT_number 19
_symmetry_cell_setting orthorhombic
_symmetry_space_group_name_Hall 'P 2ac 2ab'
_symmetry_space_group_name_H-M 'P 21 21 21'
_atom_sites_solution_hydrogens geom
_atom_sites_solution_primary direct
_atom_sites_solution_secondary difmap
_audit_creation_method SHELXL-97
_cell_angle_alpha 90.00
_cell_angle_beta 90.00
_cell_angle_gamma 90.00
_cell_formula_units_Z 8
_cell_length_a 10.4318(5)
_cell_length_b 14.7988(6)
_cell_length_c 35.7592(15)
_cell_measurement_reflns_used 5249
_cell_measurement_temperature 295(2)
_cell_measurement_theta_max 31.82
_cell_measurement_theta_min 2.19
_cell_volume 5520.4(4)
_computing_cell_refinement 'Bruker SMART'
_computing_data_collection 'Bruker SMART'
_computing_data_reduction 'Bruker SAINT'
_computing_molecular_graphics 'Bruker SHELXTL'
_computing_publication_material 'Bruker SHELXTL'
_computing_structure_refinement 'SHELXL-97 (Sheldrick, 1997)'
_computing_structure_solution 'SHELXS-97 (Sheldrick, 1990)'
_diffrn_ambient_temperature 295(2)
_diffrn_measured_fraction_theta_full 1.000
_diffrn_measured_fraction_theta_max 1.000
_diffrn_measurement_device_type 'CCD area detector'
_diffrn_measurement_method 'phi and omega scans'
_diffrn_radiation_monochromator graphite
_diffrn_radiation_source 'fine-focus sealed tube'
_diffrn_radiation_type MoK\a
_diffrn_radiation_wavelength 0.71073
_diffrn_reflns_av_R_equivalents 0.1002
_diffrn_reflns_av_sigmaI/netI 0.0836
_diffrn_reflns_limit_h_max 12
_diffrn_reflns_limit_h_min -12
_diffrn_reflns_limit_k_max 17
_diffrn_reflns_limit_k_min -17
_diffrn_reflns_limit_l_max 42
_diffrn_reflns_limit_l_min -42
_diffrn_reflns_number 44716
_diffrn_reflns_theta_full 25.00
_diffrn_reflns_theta_max 25.00
_diffrn_reflns_theta_min 1.49
_exptl_absorpt_coefficient_mu 0.082
_exptl_absorpt_correction_type none
_exptl_crystal_density_diffrn 1.205
_exptl_crystal_density_meas 0
_exptl_crystal_density_method 'not measured'
_exptl_crystal_F_000 2128
_refine_diff_density_max 0.177
_refine_diff_density_min -0.140
_refine_diff_density_rms 0.033
_refine_ls_abs_structure_details 'Flack H D (1983), Acta Cryst. A39, 876-881'
_refine_ls_abs_structure_Flack -0.6(15)
_refine_ls_extinction_method none
_refine_ls_goodness_of_fit_ref 0.950
_refine_ls_hydrogen_treatment mixed
_refine_ls_matrix_type full
_refine_ls_number_parameters 685
_refine_ls_number_reflns 9744
_refine_ls_number_restraints 0
_refine_ls_restrained_S_all 0.950
_refine_ls_R_factor_all 0.1350
_refine_ls_R_factor_gt 0.0673
_refine_ls_shift/su_max 0.001
_refine_ls_shift/su_mean 0.000
_refine_ls_structure_factor_coef Fsqd
_refine_ls_weighting_details 'calc w=1/[\s^2^(Fo^2^)+(0.0780P)^2^+0.0000P] where P=(Fo^2^+2Fc^2^)/3'
_refine_ls_weighting_scheme calc
_refine_ls_wR_factor_gt 0.1393
_refine_ls_wR_factor_ref 0.1639
_reflns_number_gt 5519
_reflns_number_total 9744
_reflns_threshold_expression >2sigma(I)
_cod_data_source_file ol0501525si20050122_030335.cif
_cod_data_source_block cory121s
_cod_depositor_comments
;
The following automatic conversions were performed:

'_symmetry_cell_setting' value 'Orthorhombic' changed to
'orthorhombic' according to
/home/saulius/struct/CIF-dictionaries/cif_core.dic dictionary named
'cif_core.dic' version 2.4.1 from 2010-06-29.

Automatic conversion script
Id: cif_fix_values 1715 2011-07-08 13:25:40Z adriana 
;
_cod_original_sg_symbol_H-M P2(1)2(1)2(1)
_cod_database_code 1506527

loop_
_symmetry_equiv_pos_as_xyz
'x, y, z'
'-x+1/2, -y, z+1/2'
'-x, y+1/2, -z+1/2'
'x+1/2, -y+1/2, -z'

loop_
_atom_site_label
_atom_site_type_symbol
_atom_site_fract_x
_atom_site_fract_y
_atom_site_fract_z
_atom_site_U_iso_or_equiv
_atom_site_adp_type
_atom_site_occupancy
_atom_site_symmetry_multiplicity
_atom_site_calc_flag
_atom_site_refinement_flags
O1 O 0.8354(3) 0.37936(19) 0.19475(9) 0.0707(9) Uani 1 1 d .
N1 N 0.6863(3) 0.5926(2) 0.21297(10) 0.0415(9) Uani 1 1 d .
H1N H 0.671(3) 0.604(2) 0.2350(10) 0.031(11) Uiso 1 1 d .
C1 C 0.9178(5) 0.7111(3) 0.24187(14) 0.0692(14) Uani 1 1 d .
H1 H 0.8629 0.6971 0.2615 0.083 Uiso 1 1 calc R
O2 O 0.6347(3) 0.4110(2) 0.21015(9) 0.0697(9) Uani 1 1 d .
N2 N 0.3851(3) 0.9312(2) 0.16661(10) 0.0447(9) Uani 1 1 d .
H2N H 0.400(3) 0.917(2) 0.1444(10) 0.032(11) Uiso 1 1 d .
C2 C 0.9575(6) 0.7996(4) 0.2369(2) 0.0971(19) Uani 1 1 d .
H2 H 0.9302 0.8443 0.2533 0.116 Uiso 1 1 calc R
O3 O 0.6393(3) 0.6460(2) 0.15605(8) 0.0656(9) Uani 1 1 d .
C3 C 1.0357(6) 0.8210(4) 0.2082(2) 0.0941(19) Uani 1 1 d .
H3 H 1.0596 0.8808 0.2043 0.113 Uiso 1 1 calc R
N3 N 0.4652(4) 0.9254(3) 0.03035(12) 0.0662(12) Uani 1 1 d .
H3N H 0.478(4) 0.909(3) 0.0085(12) 0.052(13) Uiso 1 1 d .
O4 O 0.2577(3) 1.04051(18) 0.14596(7) 0.0556(8) Uani 1 1 d .
C4 C 1.0800(5) 0.7553(4) 0.18474(16) 0.0812(17) Uani 1 1 d .
H4 H 1.1377 0.7694 0.1658 0.097 Uiso 1 1 calc R
N4 N 0.8065(4) 0.6324(3) 0.09096(11) 0.0625(11) Uani 1 1 d .
H4N H 0.768(4) 0.629(3) 0.1125(13) 0.068(15) Uiso 1 1 d .
O5 O 0.3085(3) 1.0352(2) 0.20701(8) 0.0618(8) Uani 1 1 d .
C5 C 1.0377(4) 0.6668(3) 0.18947(13) 0.0637(13) Uani 1 1 d .
H5 H 1.0643 0.6226 0.1727 0.076 Uiso 1 1 calc R
C6 C 0.9583(4) 0.6435(3) 0.21818(11) 0.0467(10) Uani 1 1 d .
O6 O 0.2425(4) 1.0071(3) 0.00586(11) 0.0943(12) Uani 1 1 d .
C7 C 0.9095(4) 0.5480(3) 0.22257(12) 0.0513(11) Uani 1 1 d .
H7A H 0.8941 0.5360 0.2489 0.062 Uiso 1 1 calc R
H7B H 0.9746 0.5061 0.2139 0.062 Uiso 1 1 calc R
O7 O 0.3599(5) 1.1318(3) -0.00237(11) 0.1137(15) Uani 1 1 d .
C8 C 0.7852(4) 0.5317(3) 0.20059(10) 0.0414(10) Uani 1 1 d .
H8 H 0.8028 0.5452 0.1743 0.050 Uiso 1 1 calc R
O8 O 0.4672(4) 0.8814(2) 0.08983(8) 0.0783(10) Uani 1 1 d .
C9 C 0.7409(4) 0.4350(3) 0.20282(11) 0.0457(10) Uani 1 1 d .
O9 O 0.8959(3) 0.5040(2) 0.10797(8) 0.0669(9) Uani 1 1 d .
C10 C 0.8049(5) 0.2832(3) 0.19561(18) 0.0905(18) Uani 1 1 d .
H10A H 0.7782 0.2665 0.2204 0.136 Uiso 1 1 calc R
H10B H 0.8795 0.2489 0.1888 0.136 Uiso 1 1 calc R
H10C H 0.7370 0.2709 0.1782 0.136 Uiso 1 1 calc R
O10 O 0.9479(3) 0.5651(2) 0.05191(8) 0.0749(10) Uani 1 1 d .
C11 C 0.6234(4) 0.6489(3) 0.19045(10) 0.0383(9) Uani 1 1 d .
C12 C 0.5351(4) 0.7167(3) 0.20778(10) 0.0411(10) Uani 1 1 d .
C13 C 0.4008(4) 0.7166(3) 0.19195(13) 0.0568(12) Uani 1 1 d .
H13A H 0.3803 0.6717 0.1731 0.068 Uiso 1 1 calc R
H13B H 0.3309 0.7314 0.2088 0.068 Uiso 1 1 calc R
C14 C 0.4890(4) 0.7897(2) 0.18145(11) 0.0412(10) Uani 1 1 d .
H14 H 0.5231 0.7840 0.1560 0.049 Uiso 1 1 calc R
C15 C 0.5520(5) 0.7367(3) 0.24889(11) 0.0618(13) Uani 1 1 d .
H15A H 0.5328 0.6835 0.2632 0.093 Uiso 1 1 calc R
H15B H 0.4950 0.7846 0.2561 0.093 Uiso 1 1 calc R
H15C H 0.6390 0.7548 0.2535 0.093 Uiso 1 1 calc R
C16 C 0.4704(4) 0.8859(2) 0.19378(10) 0.0406(9) Uani 1 1 d .
H16 H 0.4266 0.8850 0.2180 0.049 Uiso 1 1 calc R
C17 C 0.5950(4) 0.9368(2) 0.19863(10) 0.0421(10) Uani 1 1 d .
C18 C 0.6181(5) 0.9872(3) 0.22993(12) 0.0577(12) Uani 1 1 d .
H18 H 0.5566 0.9896 0.2487 0.069 Uiso 1 1 calc R
C19 C 0.7305(5) 1.0344(3) 0.23415(14) 0.0695(14) Uani 1 1 d .
H19 H 0.7444 1.0681 0.2557 0.083 Uiso 1 1 calc R
C20 C 0.8225(5) 1.0319(3) 0.20674(16) 0.0736(14) Uani 1 1 d .
H20 H 0.8981 1.0646 0.2094 0.088 Uiso 1 1 calc R
C21 C 0.8014(5) 0.9808(3) 0.17553(15) 0.0723(14) Uani 1 1 d .
H21 H 0.8635 0.9781 0.1569 0.087 Uiso 1 1 calc R
C22 C 0.6890(5) 0.9334(3) 0.17155(13) 0.0627(12) Uani 1 1 d .
H22 H 0.6761 0.8984 0.1503 0.075 Uiso 1 1 calc R
C23 C 0.3194(4) 1.0050(3) 0.17570(12) 0.0447(10) Uani 1 1 d .
C24 C 0.1871(6) 1.1232(3) 0.15373(14) 0.0865(18) Uani 1 1 d .
H24A H 0.2456 1.1699 0.1621 0.104 Uiso 1 1 calc R
H24B H 0.1249 1.1125 0.1734 0.104 Uiso 1 1 calc R
C25 C 0.1211(5) 1.1527(3) 0.11940(12) 0.0544(12) Uani 1 1 d .
C26 C 0.1851(6) 1.1867(4) 0.09006(17) 0.0832(17) Uani 1 1 d .
H26 H 0.2741 1.1890 0.0910 0.100 Uiso 1 1 calc R
C27 C 0.1243(10) 1.2179(5) 0.05881(19) 0.117(3) Uani 1 1 d .
H27 H 0.1717 1.2406 0.0389 0.141 Uiso 1 1 calc R
C28 C -0.0039(11) 1.2155(5) 0.0570(2) 0.128(4) Uani 1 1 d .
H28 H -0.0451 1.2361 0.0356 0.153 Uiso 1 1 calc R
C29 C -0.0739(7) 1.1840(4) 0.0856(3) 0.108(2) Uani 1 1 d .
H29 H -0.1629 1.1845 0.0843 0.129 Uiso 1 1 calc R
C30 C -0.0115(6) 1.1502(3) 0.11769(16) 0.0783(16) Uani 1 1 d .
H30 H -0.0588 1.1266 0.1374 0.094 Uiso 1 1 calc R
C31 C 0.5531(6) 1.1205(4) 0.11129(18) 0.0853(16) Uani 1 1 d .
H31A H 0.5645 1.0598 0.1171 0.102 Uiso 1 1 calc R
C32 C 0.5429(6) 1.1811(5) 0.13981(17) 0.101(2) Uani 1 1 d .
H32A H 0.5466 1.1618 0.1645 0.121 Uiso 1 1 calc R
C33 C 0.5272(7) 1.2708(5) 0.1317(2) 0.109(2) Uani 1 1 d .
H33A H 0.5195 1.3132 0.1508 0.131 Uiso 1 1 calc R
C34 C 0.5230(7) 1.2972(4) 0.0951(2) 0.114(2) Uani 1 1 d .
H34A H 0.5141 1.3582 0.0895 0.136 Uiso 1 1 calc R
C35 C 0.5314(7) 1.2361(4) 0.06665(18) 0.097(2) Uani 1 1 d .
H35A H 0.5266 1.2555 0.0420 0.116 Uiso 1 1 calc R
C36 C 0.5472(5) 1.1448(3) 0.07455(15) 0.0676(13) Uani 1 1 d .
C37 C 0.5580(5) 1.0742(3) 0.04455(16) 0.0827(16) Uani 1 1 d .
H37A H 0.6283 1.0339 0.0506 0.099 Uiso 1 1 calc R
H37B H 0.5783 1.1035 0.0210 0.099 Uiso 1 1 calc R
C38 C 0.4342(5) 1.0178(3) 0.03960(12) 0.0610(13) Uani 1 1 d .
H38A H 0.3906 1.0168 0.0639 0.073 Uiso 1 1 calc R
C39 C 0.3433(6) 1.0593(4) 0.01202(14) 0.0730(15) Uani 1 1 d .
C40 C 0.1506(8) 1.0445(5) -0.0203(2) 0.153(3) Uani 1 1 d .
H40A H 0.0809 1.0028 -0.0235 0.229 Uiso 1 1 calc R
H40B H 0.1917 1.0546 -0.0440 0.229 Uiso 1 1 calc R
H40C H 0.1184 1.1007 -0.0108 0.229 Uiso 1 1 calc R
C41 C 0.4914(5) 0.8655(3) 0.05683(13) 0.0649(14) Uani 1 1 d .
C42 C 0.5587(6) 0.7799(3) 0.04554(12) 0.0746(15) Uani 1 1 d .
C43 C 0.5290(6) 0.6969(3) 0.06852(17) 0.0932(19) Uani 1 1 d .
H43A H 0.4619 0.7016 0.0872 0.112 Uiso 1 1 calc R
H43B H 0.5346 0.6386 0.0562 0.112 Uiso 1 1 calc R
C44 C 0.6488(5) 0.7459(3) 0.07537(12) 0.0606(13) Uani 1 1 d .
H44A H 0.6459 0.7824 0.0982 0.073 Uiso 1 1 calc R
C45 C 0.5930(9) 0.7683(4) 0.00429(14) 0.148(4) Uani 1 1 d .
H45A H 0.6100 0.8264 -0.0066 0.223 Uiso 1 1 calc R
H45B H 0.5227 0.7403 -0.0086 0.223 Uiso 1 1 calc R
H45C H 0.6678 0.7309 0.0021 0.223 Uiso 1 1 calc R
C46 C 0.7810(5) 0.7104(3) 0.06697(12) 0.0640(14) Uani 1 1 d .
H46A H 0.7822 0.6898 0.0409 0.077 Uiso 1 1 calc R
C47 C 0.8822(6) 0.7840(3) 0.07137(15) 0.0748(15) Uani 1 1 d .
C48 C 0.9977(9) 0.7720(6) 0.08801(18) 0.134(3) Uani 1 1 d .
H48A H 1.0176 0.7158 0.0981 0.160 Uiso 1 1 calc R
C49 C 1.0892(10) 0.8430(8) 0.0905(2) 0.169(5) Uani 1 1 d .
H49A H 1.1682 0.8339 0.1020 0.203 Uiso 1 1 calc R
C50 C 1.0575(14) 0.9255(8) 0.0755(3) 0.181(6) Uani 1 1 d .
H50A H 1.1143 0.9737 0.0772 0.217 Uiso 1 1 calc R
C51 C 0.9500(13) 0.9356(8) 0.0591(5) 0.254(9) Uani 1 1 d .
H51A H 0.9317 0.9908 0.0479 0.304 Uiso 1 1 calc R
C52 C 0.8589(8) 0.8669(6) 0.0575(3) 0.194(5) Uani 1 1 d .
H52A H 0.7797 0.8786 0.0466 0.233 Uiso 1 1 calc R
C53 C 0.8880(5) 0.5677(3) 0.08085(12) 0.0560(12) Uani 1 1 d .
C54 C 0.9832(5) 0.4293(3) 0.10141(14) 0.0752(15) Uani 1 1 d .
H54A H 0.9957 0.4217 0.0747 0.090 Uiso 1 1 calc R
H54B H 0.9457 0.3741 0.1111 0.090 Uiso 1 1 calc R
C55 C 1.1102(5) 0.4450(3) 0.11977(15) 0.0688(14) Uani 1 1 d .
C56 C 1.1378(6) 0.4048(4) 0.15316(17) 0.0847(16) Uani 1 1 d .
H56A H 1.0774 0.3666 0.1640 0.102 Uiso 1 1 calc R
C57 C 1.2531(8) 0.4190(5) 0.17144(19) 0.104(2) Uani 1 1 d .
H57A H 1.2697 0.3912 0.1943 0.125 Uiso 1 1 calc R
C58 C 1.3406(8) 0.4735(5) 0.1557(3) 0.115(2) Uani 1 1 d .
H58A H 1.4171 0.4841 0.1683 0.138 Uiso 1 1 calc R
C59 C 1.3219(8) 0.5126(5) 0.1232(3) 0.117(2) Uani 1 1 d .
H59A H 1.3858 0.5484 0.1127 0.140 Uiso 1 1 calc R
C60 C 1.2048(8) 0.5001(4) 0.1043(2) 0.107(2) Uani 1 1 d .
H60A H 1.1905 0.5286 0.0814 0.129 Uiso 1 1 calc R

loop_
_atom_site_aniso_label
_atom_site_aniso_U_11
_atom_site_aniso_U_22
_atom_site_aniso_U_33
_atom_site_aniso_U_23
_atom_site_aniso_U_13
_atom_site_aniso_U_12
O1 0.059(2) 0.0430(19) 0.110(3) -0.0069(17) 0.0088(18) 0.0083(16)
N1 0.047(2) 0.046(2) 0.031(2) 0.0021(16) 0.0031(16) 0.0125(16)
C1 0.064(3) 0.068(3) 0.075(3) -0.010(3) -0.004(3) -0.011(3)
O2 0.058(2) 0.060(2) 0.091(2) -0.0118(17) 0.0110(18) -0.0118(17)
N2 0.059(2) 0.042(2) 0.034(2) -0.0056(16) -0.0026(18) 0.0131(18)
C2 0.097(5) 0.067(4) 0.127(6) -0.030(4) -0.011(4) -0.009(4)
O3 0.084(2) 0.072(2) 0.0403(18) 0.0100(15) 0.0063(15) 0.0347(18)
C3 0.088(5) 0.069(4) 0.125(6) 0.019(4) -0.028(4) -0.019(4)
N3 0.112(3) 0.052(2) 0.035(2) -0.001(2) -0.004(2) 0.020(2)
O4 0.069(2) 0.0548(19) 0.0428(17) -0.0019(13) -0.0127(15) 0.0283(16)
C4 0.059(4) 0.097(4) 0.088(4) 0.035(4) -0.010(3) -0.023(3)
N4 0.095(3) 0.055(3) 0.038(2) 0.0058(19) 0.008(2) 0.006(2)
O5 0.077(2) 0.066(2) 0.0426(18) -0.0123(15) -0.0066(15) 0.0266(17)
C5 0.052(3) 0.070(3) 0.069(3) 0.003(2) 0.003(3) -0.006(3)
C6 0.034(2) 0.054(3) 0.052(3) 0.005(2) -0.013(2) 0.004(2)
O6 0.091(3) 0.086(3) 0.105(3) 0.000(2) -0.019(2) 0.020(2)
C7 0.047(3) 0.052(3) 0.056(3) 0.005(2) -0.001(2) 0.007(2)
O7 0.173(4) 0.069(3) 0.099(3) 0.037(2) 0.003(3) 0.015(3)
C8 0.041(2) 0.047(2) 0.036(2) 0.0059(18) 0.0053(18) 0.0073(19)
O8 0.124(3) 0.072(2) 0.0389(19) 0.0009(15) -0.0011(18) 0.016(2)
C9 0.040(3) 0.052(3) 0.045(2) -0.004(2) 0.003(2) -0.004(2)
O9 0.088(2) 0.063(2) 0.0499(19) 0.0119(16) 0.0027(16) 0.0184(18)
C10 0.080(4) 0.040(3) 0.152(5) -0.012(3) -0.007(4) -0.002(3)
O10 0.104(3) 0.075(2) 0.0456(19) -0.0040(16) 0.0113(19) 0.020(2)
C11 0.041(2) 0.043(2) 0.031(2) 0.0043(18) 0.0026(19) -0.0022(19)
C12 0.038(2) 0.047(2) 0.039(2) 0.0089(18) -0.0033(19) 0.0037(19)
C13 0.046(3) 0.047(3) 0.077(3) -0.005(2) -0.002(2) 0.007(2)
C14 0.041(2) 0.042(2) 0.040(2) 0.0022(18) -0.0010(17) 0.0106(19)
C15 0.080(4) 0.067(3) 0.039(2) 0.005(2) 0.007(2) 0.035(3)
C16 0.052(3) 0.040(2) 0.031(2) 0.0071(17) -0.0045(18) 0.0050(19)
C17 0.048(3) 0.035(2) 0.043(2) 0.0060(18) -0.004(2) 0.0029(19)
C18 0.061(3) 0.058(3) 0.054(3) -0.010(2) -0.008(2) 0.004(3)
C19 0.085(4) 0.062(3) 0.062(3) -0.011(3) -0.019(3) -0.004(3)
C20 0.066(4) 0.064(3) 0.092(4) 0.007(3) -0.007(3) -0.021(3)
C21 0.067(4) 0.075(4) 0.075(4) 0.000(3) 0.009(3) -0.011(3)
C22 0.064(3) 0.065(3) 0.059(3) -0.011(2) -0.001(3) -0.012(3)
C23 0.047(3) 0.045(3) 0.042(3) -0.007(2) 0.000(2) 0.007(2)
C24 0.115(5) 0.079(4) 0.065(3) -0.010(3) -0.022(3) 0.058(3)
C25 0.059(3) 0.049(3) 0.055(3) -0.009(2) -0.002(3) 0.016(2)
C26 0.086(4) 0.075(4) 0.089(4) 0.005(3) 0.021(4) 0.021(3)
C27 0.181(9) 0.095(5) 0.076(5) 0.021(4) 0.023(5) 0.055(6)
C28 0.207(11) 0.095(5) 0.081(5) -0.003(4) -0.039(6) 0.089(7)
C29 0.081(5) 0.087(5) 0.156(7) -0.014(5) -0.056(5) 0.023(4)
C30 0.086(5) 0.054(3) 0.095(4) 0.005(3) 0.007(3) 0.001(3)
C31 0.093(4) 0.069(4) 0.094(4) -0.002(3) -0.020(3) -0.015(3)
C32 0.115(5) 0.106(5) 0.082(4) -0.009(4) -0.022(4) -0.016(4)
C33 0.121(6) 0.102(6) 0.105(6) -0.025(4) -0.006(4) -0.009(4)
C34 0.153(7) 0.068(4) 0.120(6) -0.013(4) -0.003(5) -0.002(4)
C35 0.138(6) 0.058(4) 0.094(4) 0.011(3) 0.009(4) -0.004(4)
C36 0.062(3) 0.060(3) 0.081(4) 0.002(3) 0.008(3) -0.007(3)
C37 0.076(4) 0.070(4) 0.102(4) -0.003(3) 0.015(3) -0.002(3)
C38 0.081(4) 0.050(3) 0.052(3) 0.000(2) 0.008(2) 0.010(3)
C39 0.104(5) 0.061(4) 0.054(3) 0.001(3) 0.006(3) 0.008(3)
C40 0.156(7) 0.154(7) 0.148(7) -0.034(5) -0.081(6) 0.064(6)
C41 0.093(4) 0.056(3) 0.046(3) 0.002(2) -0.007(2) -0.004(3)
C42 0.124(5) 0.052(3) 0.048(3) -0.007(2) -0.026(3) 0.023(3)
C43 0.111(5) 0.046(3) 0.123(5) 0.008(3) -0.033(4) -0.006(3)
C44 0.092(4) 0.052(3) 0.037(2) 0.006(2) -0.008(3) -0.003(3)
C45 0.291(11) 0.110(5) 0.044(3) -0.033(3) -0.042(5) 0.110(6)
C46 0.102(4) 0.053(3) 0.037(3) 0.001(2) 0.009(2) 0.005(3)
C47 0.101(5) 0.052(3) 0.072(4) 0.001(3) 0.030(3) -0.001(3)
C48 0.170(9) 0.156(7) 0.074(4) 0.015(4) -0.029(5) -0.081(6)
C49 0.231(11) 0.201(10) 0.076(5) 0.005(6) -0.021(6) -0.138(9)
C50 0.265(15) 0.133(9) 0.145(8) -0.067(7) 0.105(10) -0.095(11)
C51 0.173(12) 0.084(7) 0.50(3) 0.007(10) 0.095(14) -0.032(9)
C52 0.113(7) 0.082(6) 0.388(16) 0.047(7) 0.040(8) -0.005(5)
C53 0.072(3) 0.059(3) 0.037(3) -0.007(2) 0.001(2) 0.004(3)
C54 0.095(4) 0.055(3) 0.076(3) -0.005(3) 0.001(3) 0.012(3)
C55 0.079(4) 0.046(3) 0.081(4) -0.002(3) 0.011(3) 0.018(3)
C56 0.085(4) 0.083(4) 0.086(4) -0.003(3) 0.000(3) 0.015(3)
C57 0.111(6) 0.106(5) 0.096(5) -0.011(4) -0.015(5) 0.024(5)
C58 0.103(6) 0.082(5) 0.161(8) -0.026(5) -0.004(6) 0.009(5)
C59 0.107(6) 0.078(5) 0.166(8) 0.014(5) 0.004(6) -0.018(4)
C60 0.124(6) 0.071(4) 0.126(6) 0.013(4) 0.009(5) 0.001(4)

loop_
_atom_type_symbol
_atom_type_description
_atom_type_scat_dispersion_real
_atom_type_scat_dispersion_imag
_atom_type_scat_source
C C 0.0033 0.0016 'International Tables Vol C Tables 4.2.6.8 and 6.1.1.4'
H H 0.0000 0.0000 'International Tables Vol C Tables 4.2.6.8 and 6.1.1.4'
N N 0.0061 0.0033 'International Tables Vol C Tables 4.2.6.8 and 6.1.1.4'
O O 0.0106 0.0060 'International Tables Vol C Tables 4.2.6.8 and 6.1.1.4'

loop_
_geom_angle_atom_site_label_1
_geom_angle_atom_site_label_2
_geom_angle_atom_site_label_3
_geom_angle
C9 O1 C10 116.2(4)
C11 N1 C8 124.0(3)
C6 C1 C2 121.0(5)
C23 N2 C16 121.5(4)
C3 C2 C1 120.0(6)
C2 C3 C4 120.3(6)
C41 N3 C38 121.1(4)
C23 O4 C24 114.7(3)
C3 C4 C5 119.3(5)
C53 N4 C46 121.7(4)
C6 C5 C4 121.4(5)
C5 C6 C1 117.8(4)
C5 C6 C7 121.3(4)
C1 C6 C7 120.8(4)
C39 O6 C40 114.2(5)
C6 C7 C8 112.2(3)
N1 C8 C9 111.0(3)
N1 C8 C7 110.5(3)
C9 C8 C7 112.4(3)
O2 C9 O1 124.0(4)
O2 C9 C8 125.4(4)
O1 C9 C8 110.7(4)
C53 O9 C54 116.9(4)
O3 C11 N1 120.8(4)
O3 C11 C12 121.0(3)
N1 C11 C12 118.2(3)
C11 C12 C15 117.6(3)
C11 C12 C14 114.6(3)
C15 C12 C14 120.2(3)
C11 C12 C13 114.5(3)
C15 C12 C13 118.2(4)
C14 C12 C13 58.1(3)
C14 C13 C12 60.9(3)
C13 C14 C16 122.8(3)
C13 C14 C12 60.9(3)
C16 C14 C12 122.4(3)
N2 C16 C14 108.3(3)
N2 C16 C17 111.5(3)
C14 C16 C17 113.2(3)
C18 C17 C22 118.0(4)
C18 C17 C16 121.1(4)
C22 C17 C16 120.8(3)
C17 C18 C19 121.2(4)
C20 C19 C18 120.4(5)
C21 C20 C19 119.0(5)
C20 C21 C22 120.3(5)
C21 C22 C17 121.0(4)
O5 C23 N2 125.3(4)
O5 C23 O4 122.7(4)
N2 C23 O4 111.9(4)
O4 C24 C25 109.1(4)
C26 C25 C30 118.2(5)
C26 C25 C24 122.0(5)
C30 C25 C24 119.7(5)
C25 C26 C27 122.4(6)
C28 C27 C26 119.6(7)
C27 C28 C29 121.1(7)
C28 C29 C30 119.5(7)
C25 C30 C29 119.2(6)
C32 C31 C36 122.9(6)
C31 C32 C33 119.3(6)
C34 C33 C32 118.9(6)
C35 C34 C33 121.5(6)
C34 C35 C36 120.0(6)
C31 C36 C35 117.2(5)
C31 C36 C37 120.1(5)
C35 C36 C37 122.7(5)
C36 C37 C38 113.2(4)
N3 C38 C39 112.3(4)
N3 C38 C37 110.5(4)
C39 C38 C37 112.5(4)
O7 C39 O6 124.4(6)
O7 C39 C38 123.7(6)
O6 C39 C38 111.9(5)
O8 C41 N3 121.0(5)
O8 C41 C42 121.0(4)
N3 C41 C42 117.9(4)
C41 C42 C44 112.5(4)
C41 C42 C43 116.3(5)
C44 C42 C43 58.1(3)
C41 C42 C45 117.6(4)
C44 C42 C45 120.0(5)
C43 C42 C45 118.8(4)
C44 C43 C42 60.9(3)
C43 C44 C46 125.1(4)
C43 C44 C42 61.0(3)
C46 C44 C42 123.1(4)
N4 C46 C44 109.0(4)
N4 C46 C47 112.1(4)
C44 C46 C47 111.4(4)
C52 C47 C48 116.2(7)
C52 C47 C46 119.2(7)
C48 C47 C46 124.6(5)
C47 C48 C49 121.8(8)
C50 C49 C48 118.0(10)
C51 C50 C49 119.8(12)
C50 C51 C52 122.2(14)
C47 C52 C51 121.8(10)
O10 C53 N4 125.9(4)
O10 C53 O9 123.9(4)
N4 C53 O9 110.2(4)
O9 C54 C55 111.5(4)
C56 C55 C60 117.0(6)
C56 C55 C54 120.2(5)
C60 C55 C54 122.8(6)
C55 C56 C57 122.0(6)
C58 C57 C56 118.9(7)
C59 C58 C57 122.4(8)
C58 C59 C60 119.7(7)
C55 C60 C59 119.9(7)

loop_
_geom_bond_atom_site_label_1
_geom_bond_atom_site_label_2
_geom_bond_distance
O1 C9 1.316(5)
O1 C10 1.459(5)
N1 C11 1.332(5)
N1 C8 1.439(5)
C1 C6 1.377(6)
C1 C2 1.386(7)
O2 C9 1.192(4)
N2 C23 1.330(5)
N2 C16 1.479(5)
C2 C3 1.349(8)
O3 C11 1.242(4)
C3 C4 1.365(8)
N3 C41 1.326(6)
N3 C38 1.443(5)
O4 C23 1.349(5)
O4 C24 1.455(5)
C4 C5 1.392(7)
N4 C53 1.330(6)
N4 C46 1.462(5)
O5 C23 1.210(4)
C5 C6 1.364(6)
C6 C7 1.511(6)
O6 C39 1.323(6)
O6 C40 1.450(7)
C7 C8 1.535(5)
O7 C39 1.203(6)
C8 C9 1.506(6)
O8 C41 1.230(5)
O9 C53 1.354(5)
O9 C54 1.452(5)
O10 C53 1.210(5)
C11 C12 1.496(5)
C12 C15 1.510(5)
C12 C14 1.512(5)
C12 C13 1.512(6)
C13 C14 1.469(6)
C14 C16 1.504(5)
C16 C17 1.512(5)
C17 C18 1.367(5)
C17 C22 1.379(6)
C18 C19 1.373(7)
C19 C20 1.372(7)
C20 C21 1.366(7)
C21 C22 1.375(6)
C24 C25 1.474(6)
C25 C26 1.341(7)
C25 C30 1.385(7)
C26 C27 1.365(9)
C27 C28 1.340(11)
C28 C29 1.340(10)
C29 C30 1.410(8)
C31 C32 1.363(7)
C31 C36 1.363(7)
C32 C33 1.368(9)
C33 C34 1.366(8)
C34 C35 1.364(8)
C35 C36 1.390(7)
C36 C37 1.502(7)
C37 C38 1.548(7)
C38 C39 1.500(7)
C41 C42 1.504(7)
C42 C44 1.508(6)
C42 C43 1.509(7)
C42 C45 1.527(7)
C43 C44 1.464(7)
C44 C46 1.506(7)
C46 C47 1.526(8)
C47 C52 1.345(9)
C47 C48 1.355(9)
C48 C49 1.423(10)
C49 C50 1.374(14)
C50 C51 1.274(18)
C51 C52 1.394(13)
C54 C55 1.497(7)
C55 C56 1.365(7)
C55 C60 1.395(8)
C56 C57 1.385(8)
C57 C58 1.341(9)
C58 C59 1.314(9)
C59 C60 1.409(9)

loop_
_cod_related_entry_id
_cod_related_entry_code
_cod_related_entry_database
1 26401302 ChemSpider
